data_7225360
loop_
_publ_author_name
'Qureshi, Naseem'
'Yufit, Dmitri S.'
'Steed, Kirsty M.'
'Howard, Judith A. K.'
'Steed, Jonathan W.'

_publ_section_title
;
 Anion hydrogen bonding from a &#x2018;revealed&#x2019; urea ligand
;
_journal_issue 28
_journal_name_full CrystEngComm
_journal_page_first 5333
_journal_paper_doi 10.1039/C6CE01039C
_journal_volume 18
_journal_year 2016
_chemical_formula_moiety 'C13 H14 N3 O S, B F4'
_chemical_formula_sum 'C13 H14 B F4 N3 O S'
_chemical_formula_weight 347.14
_space_group_IT_number 2
_symmetry_cell_setting triclinic
_symmetry_space_group_name_Hall '-P 1'
_symmetry_space_group_name_H-M 'P -1'
_atom_sites_solution_hydrogens difmap
_atom_sites_solution_primary direct
_atom_sites_solution_secondary difmap
_audit_creation_method SHELXL-97
_audit_update_record
;
2016-04-26 deposited with the CCDC.
2016-05-30 downloaded from the CCDC.
;
_cell_angle_alpha 96.700(10)
_cell_angle_beta 92.305(10)
_cell_angle_gamma 99.927(10)
_cell_formula_units_Z 2
_cell_length_a 6.6282(3)
_cell_length_b 10.3741(5)
_cell_length_c 11.1178(5)
_cell_measurement_reflns_used 2082
_cell_measurement_temperature 120(2)
_cell_measurement_theta_max 27.342
_cell_measurement_theta_min 2.554
_cell_volume 746.47(7)
_computing_data_reduction 'SAINT v6.45A (Bruker, 2003)'
_computing_molecular_graphics
;
Olex2, Durham University (compiled Sep 8 2008 14:45:24)
;
_computing_publication_material
;
Olex2, Durham University (compiled Sep 8 2008 14:45:24)
;
_computing_structure_refinement 'SHELXL-97 (Sheldrick, 1997)'
_computing_structure_solution 'SHELXS-97 (Sheldrick, 1990)/Bruker'
_diffrn_ambient_temperature 120(2)
_diffrn_measured_fraction_theta_full 0.997
_diffrn_measured_fraction_theta_max 0.997
_diffrn_measurement_device_type 'Bruker SMART CCD 6000'
_diffrn_measurement_method '\w scans'
_diffrn_radiation_monochromator graphite
_diffrn_radiation_source 'sealed tube'
_diffrn_radiation_type 'MO K\a'
_diffrn_radiation_wavelength 0.71073
_diffrn_reflns_av_R_equivalents 0.0420
_diffrn_reflns_av_sigmaI/netI 0.0576
_diffrn_reflns_limit_h_max 9
_diffrn_reflns_limit_h_min -9
_diffrn_reflns_limit_k_max 14
_diffrn_reflns_limit_k_min -13
_diffrn_reflns_limit_l_max 15
_diffrn_reflns_limit_l_min -15
_diffrn_reflns_number 9369
_diffrn_reflns_theta_full 29.00
_diffrn_reflns_theta_max 29.00
_diffrn_reflns_theta_min 1.85
_diffrn_source_current 35.0
_diffrn_source_power 1.75
_diffrn_source_voltage 50.0
_exptl_absorpt_coefficient_mu 0.266
_exptl_absorpt_correction_T_max 0.9703
_exptl_absorpt_correction_T_min 0.27
_exptl_absorpt_correction_type multi-scan
_exptl_absorpt_process_details
;
 SADABS-2006/1 (Bruker,2006) was used for absorption correction.
 R(int) was 0.0582 before and 0.0279 after correction.
 The Ratio of minimum to maximum transmission is 0.278264454292.
 The \l/2 correction factor is 0.0015
;
_exptl_crystal_colour 'clear light colourless'
_exptl_crystal_colour_lustre clear
_exptl_crystal_colour_modifier light
_exptl_crystal_colour_primary colourless
_exptl_crystal_density_diffrn 1.544
_exptl_crystal_density_method 'not measured'
_exptl_crystal_description needle
_exptl_crystal_F_000 356
_exptl_crystal_size_max 0.48
_exptl_crystal_size_mid 0.03
_exptl_crystal_size_min 0.02
_refine_diff_density_max 0.441
_refine_diff_density_min -0.458
_refine_diff_density_rms 0.065
_refine_ls_extinction_method none
_refine_ls_goodness_of_fit_ref 1.099
_refine_ls_hydrogen_treatment refall
_refine_ls_matrix_type full
_refine_ls_number_parameters 264
_refine_ls_number_reflns 3948
_refine_ls_number_restraints 0
_refine_ls_restrained_S_all 1.099
_refine_ls_R_factor_all 0.0854
_refine_ls_R_factor_gt 0.0479
_refine_ls_shift/su_max 0.001
_refine_ls_shift/su_mean 0.000
_refine_ls_structure_factor_coef Fsqd
_refine_ls_weighting_details
;
calc w=1/[\s^2^(Fo^2^)+(0.0600P)^2^+0.0000P] where P=(Fo^2^+2Fc^2^)/3
;
_refine_ls_weighting_scheme calc
_refine_ls_wR_factor_gt 0.1152
_refine_ls_wR_factor_ref 0.1324
_reflns_number_gt 2553
_reflns_number_total 3948
_reflns_threshold_expression >2sigma(I)
_cod_data_source_file c6ce01039c1.cif
_cod_data_source_block LHBF4_ns4
_cod_depositor_comments
;
The following automatic conversions were performed:

'_symmetry_cell_setting' value 'Triclinic' changed to 'triclinic'
according to
/usr/data/users/saulius/crontab/automatic-downloads/rss-feeds/RSC/lib/dictionaries/cif_core.dic
dictionary named 'cif_core.dic' version 2.4.2 from 2011-04-26.

Automatic conversion script
Id: cif_fix_values 4268 2015-11-12 08:31:59Z antanas 

 Adding full bibliography for 7225358--7225363.cif.
;
_cod_original_cell_volume 746.47(6)
_cod_database_code 7225360

loop_
_symmetry_equiv_pos_as_xyz
'x, y, z'
'-x, -y, -z'

loop_
_atom_site_label
_atom_site_type_symbol
_atom_site_fract_x
_atom_site_fract_y
_atom_site_fract_z
_atom_site_U_iso_or_equiv
_atom_site_adp_type
_atom_site_occupancy
_atom_site_symmetry_multiplicity
_atom_site_calc_flag
S1 S 0.23125(11) 0.53170(6) 0.38488(5) 0.03961(19) Uani 1 1 d
O1 O 0.2814(2) -0.10780(14) 0.49772(12) 0.0264(3) Uani 1 1 d
N1 N 0.2408(3) 0.10509(17) 0.55939(15) 0.0236(4) Uani 1 1 d
N2 N 0.2994(3) -0.02869(18) 0.69983(15) 0.0232(4) Uani 1 1 d
N3 N 0.2889(3) -0.25725(17) 0.67444(16) 0.0247(4) Uani 1 1 d
C1 C 0.2603(4) 0.5869(3) 0.2383(2) 0.0386(6) Uani 1 1 d
C2 C 0.2269(3) 0.3603(2) 0.35769(18) 0.0255(4) Uani 1 1 d
C3 C 0.2351(3) 0.2948(2) 0.45997(18) 0.0246(4) Uani 1 1 d
C4 C 0.2304(3) 0.1594(2) 0.44855(17) 0.0223(4) Uani 1 1 d
C5 C 0.2125(3) 0.0858(2) 0.33435(18) 0.0243(4) Uani 1 1 d
C6 C 0.2054(3) 0.1526(2) 0.23324(18) 0.0258(4) Uani 1 1 d
C7 C 0.2127(3) 0.2876(2) 0.24287(18) 0.0267(5) Uani 1 1 d
C8 C 0.2740(3) -0.0163(2) 0.57647(18) 0.0225(4) Uani 1 1 d
C9 C 0.2961(3) -0.1441(2) 0.74799(18) 0.0219(4) Uani 1 1 d
C10 C 0.3000(3) -0.1472(2) 0.87325(19) 0.0253(4) Uani 1 1 d
C11 C 0.2933(3) -0.2652(2) 0.9177(2) 0.0279(5) Uani 1 1 d
C12 C 0.2840(3) -0.3811(2) 0.8388(2) 0.0296(5) Uani 1 1 d
C13 C 0.2821(3) -0.3747(2) 0.7177(2) 0.0290(5) Uani 1 1 d
F1 F -0.0278(3) 0.16572(16) 0.87099(16) 0.0613(5) Uani 1 1 d
F2 F 0.1890(2) 0.29091(14) 0.76315(11) 0.0432(4) Uani 1 1 d
F3 F 0.1741(3) 0.35151(13) 0.96417(12) 0.0511(4) Uani 1 1 d
F4 F 0.3139(3) 0.17229(15) 0.89614(14) 0.0551(5) Uani 1 1 d
B1 B 0.1606(5) 0.2459(3) 0.8762(2) 0.0336(6) Uani 1 1 d
H1N H 0.228(4) 0.162(2) 0.625(2) 0.031(6) Uiso 1 1 d
H2N H 0.301(4) 0.038(2) 0.750(2) 0.028(6) Uiso 1 1 d
H3N H 0.296(4) -0.245(3) 0.595(3) 0.043(7) Uiso 1 1 d
H1A H 0.395(5) 0.564(3) 0.206(3) 0.055(8) Uiso 1 1 d
H1B H 0.143(4) 0.543(3) 0.178(3) 0.050(8) Uiso 1 1 d
H1C H 0.257(5) 0.681(3) 0.253(3) 0.069(10) Uiso 1 1 d
H3 H 0.252(4) 0.343(3) 0.542(3) 0.042(7) Uiso 1 1 d
H5 H 0.211(3) -0.008(2) 0.323(2) 0.022(6) Uiso 1 1 d
H6 H 0.197(3) 0.102(2) 0.152(2) 0.028(6) Uiso 1 1 d
H7 H 0.213(3) 0.332(2) 0.172(2) 0.027(6) Uiso 1 1 d
H10 H 0.307(4) -0.065(2) 0.924(2) 0.032(6) Uiso 1 1 d
H11 H 0.282(4) -0.267(2) 1.005(2) 0.039(7) Uiso 1 1 d
H12 H 0.283(4) -0.464(3) 0.868(2) 0.039(7) Uiso 1 1 d
H13 H 0.273(3) -0.452(2) 0.656(2) 0.030(6) Uiso 1 1 d

loop_
_atom_site_aniso_label
_atom_site_aniso_U_11
_atom_site_aniso_U_22
_atom_site_aniso_U_33
_atom_site_aniso_U_23
_atom_site_aniso_U_13
_atom_site_aniso_U_12
S1 0.0627(4) 0.0296(3) 0.0258(3) 0.0108(2) -0.0062(3) 0.0034(3)
O1 0.0318(8) 0.0293(8) 0.0193(7) 0.0044(6) 0.0026(6) 0.0079(6)
N1 0.0298(9) 0.0265(9) 0.0160(8) 0.0052(7) 0.0029(7) 0.0074(7)
N2 0.0280(9) 0.0252(9) 0.0175(8) 0.0043(7) 0.0013(7) 0.0070(7)
N3 0.0268(9) 0.0280(9) 0.0202(9) 0.0063(7) 0.0013(7) 0.0058(7)
C1 0.0422(15) 0.0401(14) 0.0382(14) 0.0215(11) 0.0043(11) 0.0093(12)
C2 0.0250(10) 0.0307(11) 0.0213(10) 0.0108(8) -0.0010(8) 0.0021(9)
C3 0.0261(11) 0.0311(11) 0.0166(10) 0.0057(8) -0.0015(8) 0.0037(9)
C4 0.0210(10) 0.0304(10) 0.0170(9) 0.0081(7) 0.0013(7) 0.0051(8)
C5 0.0223(10) 0.0305(11) 0.0204(10) 0.0043(8) 0.0003(8) 0.0054(9)
C6 0.0219(10) 0.0393(12) 0.0165(10) 0.0038(8) -0.0002(8) 0.0067(9)
C7 0.0227(10) 0.0404(12) 0.0178(10) 0.0107(9) -0.0003(8) 0.0037(9)
C8 0.0212(10) 0.0279(10) 0.0186(9) 0.0055(8) 0.0001(7) 0.0035(8)
C9 0.0194(10) 0.0270(10) 0.0209(10) 0.0078(8) 0.0028(7) 0.0053(8)
C10 0.0255(11) 0.0320(11) 0.0198(10) 0.0057(8) 0.0012(8) 0.0076(9)
C11 0.0256(11) 0.0370(12) 0.0236(11) 0.0114(9) 0.0022(8) 0.0070(9)
C12 0.0266(11) 0.0318(12) 0.0328(12) 0.0138(9) 0.0013(9) 0.0054(9)
C13 0.0303(12) 0.0257(11) 0.0318(12) 0.0064(9) 0.0024(9) 0.0048(9)
F1 0.0650(11) 0.0488(10) 0.0660(12) -0.0018(8) 0.0233(9) 0.0002(8)
F2 0.0696(10) 0.0467(8) 0.0179(7) 0.0050(6) 0.0092(6) 0.0207(8)
F3 0.1052(13) 0.0302(7) 0.0188(7) 0.0033(5) 0.0053(7) 0.0143(8)
F4 0.0762(12) 0.0477(9) 0.0425(9) -0.0041(7) -0.0232(8) 0.0272(8)
B1 0.0555(17) 0.0290(13) 0.0175(11) 0.0015(9) 0.0039(11) 0.0110(12)

loop_
_atom_type_symbol
_atom_type_description
_atom_type_scat_dispersion_real
_atom_type_scat_dispersion_imag
_atom_type_scat_source
C C 0.0033 0.0016 'International Tables Vol C Tables 4.2.6.8 and 6.1.1.4'
H H 0.0000 0.0000 'International Tables Vol C Tables 4.2.6.8 and 6.1.1.4'
B B 0.0013 0.0007 'International Tables Vol C Tables 4.2.6.8 and 6.1.1.4'
F F 0.0171 0.0103 'International Tables Vol C Tables 4.2.6.8 and 6.1.1.4'
S S 0.1246 0.1234 'International Tables Vol C Tables 4.2.6.8 and 6.1.1.4'
O O 0.0106 0.0060 'International Tables Vol C Tables 4.2.6.8 and 6.1.1.4'
N N 0.0061 0.0033 'International Tables Vol C Tables 4.2.6.8 and 6.1.1.4'

loop_
_geom_angle_atom_site_label_1
_geom_angle_atom_site_label_2
_geom_angle_atom_site_label_3
_geom_angle
C2 S1 C1 104.40(12)
C8 N1 C4 128.02(17)
C8 N1 H1N 118.0(16)
C4 N1 H1N 114.0(16)
C9 N2 C8 125.78(19)
C9 N2 H2N 115.7(17)
C8 N2 H2N 118.0(17)
C9 N3 C13 122.17(19)
C9 N3 H3N 113.0(16)
C13 N3 H3N 124.7(16)
S1 C1 H1A 108.4(16)
S1 C1 H1B 112.1(16)
H1A C1 H1B 109(2)
S1 C1 H1C 104(2)
H1A C1 H1C 115(3)
H1B C1 H1C 109(2)
C3 C2 C7 118.9(2)
C3 C2 S1 116.31(16)
C7 C2 S1 124.75(16)
C4 C3 C2 120.90(19)
C4 C3 H3 117.5(16)
C2 C3 H3 121.5(16)
C3 C4 C5 120.53(18)
C3 C4 N1 115.29(17)
C5 C4 N1 124.16(19)
C6 C5 C4 117.8(2)
C6 C5 H5 119.2(13)
C4 C5 H5 122.9(13)
C7 C6 C5 122.40(19)
C7 C6 H6 119.1(14)
C5 C6 H6 118.5(14)
C6 C7 C2 119.38(18)
C6 C7 H7 121.2(14)
C2 C7 H7 119.4(14)
O1 C8 N1 126.74(19)
O1 C8 N2 121.74(19)
N1 C8 N2 111.52(18)
N3 C9 N2 119.92(18)
N3 C9 C10 118.91(18)
N2 C9 C10 121.17(19)
C11 C10 C9 119.3(2)
C11 C10 H10 123.5(14)
C9 C10 H10 117.2(14)
C10 C11 C12 120.3(2)
C10 C11 H11 118.4(15)
C12 C11 H11 121.1(14)
C13 C12 C11 119.0(2)
C13 C12 H12 119.6(16)
C11 C12 H12 121.4(16)
C12 C13 N3 120.3(2)
C12 C13 H13 123.7(14)
N3 C13 H13 115.9(14)
F3 B1 F1 111.2(2)
F3 B1 F4 111.2(2)
F1 B1 F4 109.4(2)
F3 B1 F2 109.47(19)
F1 B1 F2 108.4(2)
F4 B1 F2 107.1(2)

loop_
_geom_bond_atom_site_label_1
_geom_bond_atom_site_label_2
_geom_bond_distance
S1 C2 1.764(2)
S1 C1 1.796(2)
O1 C8 1.223(2)
N1 C8 1.349(3)
N1 C4 1.418(2)
N1 H1N 0.90(3)
N2 C9 1.365(3)
N2 C8 1.399(2)
N2 H2N 0.84(3)
N3 C9 1.343(3)
N3 C13 1.356(3)
N3 H3N 0.91(3)
C1 H1A 1.03(3)
C1 H1B 1.01(3)
C1 H1C 0.98(3)
C2 C3 1.395(3)
C2 C7 1.396(3)
C3 C4 1.390(3)
C3 H3 0.98(3)
C4 C5 1.393(3)
C5 C6 1.392(3)
C5 H5 0.97(2)
C6 C7 1.384(3)
C6 H6 0.98(2)
C7 H7 0.96(2)
C9 C10 1.396(3)
C10 C11 1.367(3)
C10 H10 0.96(2)
C11 C12 1.394(3)
C11 H11 0.98(3)
C12 C13 1.355(3)
C12 H12 0.95(3)
C13 H13 0.98(2)
F1 B1 1.371(3)
F2 B1 1.400(3)
F3 B1 1.369(3)
F4 B1 1.397(3)

loop_
_geom_hbond_atom_site_label_D
_geom_hbond_atom_site_label_H
_geom_hbond_atom_site_label_A
_geom_hbond_distance_DH
_geom_hbond_distance_HA
_geom_hbond_distance_DA
_geom_hbond_angle_DHA
N1 H1N F2 0.90(3) 1.97(3) 2.870(2) 176(2)
N2 H2N F4 0.84(3) 2.00(3) 2.824(2) 168(2)
N3 H3N O1 0.91(3) 1.90(3) 2.645(2) 138(2)
